data_2014471
loop_
_publ_author_name
'Wang, Yue'
'Okabe, Nobuo'

_publ_section_title
;
 <i>catena</i>-Poly[[(di-2-pyridylamine)silver(I)]-\m-nicotinato] and
 <i>catena</i>-poly[[(di-2-pyridylamine)silver(I)]-\m-2,6-dihydroxybenzoato]
;
_journal_issue 12
_journal_name_full 'Acta Crystallographica Section C'
_journal_page_first m605
_journal_page_last m608
_journal_paper_doi 10.1107/S0108270104026502
_journal_volume 60
_journal_year 2004
_chemical_formula_iupac '[Ag (C7 H5 O4) (C10 H9 N3)]'
_chemical_formula_moiety 'C17 H14 Ag N3 O4'
_chemical_formula_sum 'C17 H14 Ag N3 O4'
_chemical_formula_weight 432.18
_chemical_name_systematic
;catena-poly[[(di-2-pyridylamine-\k^2^N,N')silver(I)]-\m-2,6-dihydroxybenzoato-
\k^2^O^1^:O^2^]
;
_space_group_IT_number 2
_symmetry_cell_setting triclinic
_symmetry_space_group_name_Hall '-P 1'
_symmetry_space_group_name_H-M 'P -1'
_atom_sites_solution_hydrogens geom
_atom_sites_solution_primary direct
_atom_sites_solution_secondary difmap
_cell_angle_alpha 71.29(5)
_cell_angle_beta 82.87(5)
_cell_angle_gamma 87.44(5)
_cell_formula_units_Z 2
_cell_length_a 7.560(10)
_cell_length_b 9.230(10)
_cell_length_c 12.01(2)
_cell_measurement_reflns_used 6495
_cell_measurement_temperature 296
_cell_measurement_theta_max 27.6
_cell_measurement_theta_min 3.1
_cell_volume 787.6(19)
_computing_cell_refinement 'Crystal Structure and CRYSTALS'
_computing_data_collection 'CrystalStructure (Rigaku/MSC, 2004) and CRYSTALS (Watkin et al., 1996)'
_computing_data_reduction ' CrystalStructure and CRYSTALS'
_computing_molecular_graphics 'PLATON (Spek, 2003)'
_computing_publication_material WordPerfect
_computing_structure_refinement 'SHELXL97 (Sheldrick, 1997) and WinGX (Farrugia, 1999)'
_computing_structure_solution
; SIR97 (Altomare et al., 1999) and
  DIRDIF99 (Beurskens et al., 1999)
;
_diffrn_ambient_temperature 296
_diffrn_detector_area_resol_mean 10.00
_diffrn_measured_fraction_theta_full 0.986
_diffrn_measured_fraction_theta_max 0.986
_diffrn_measurement_device_type 'Rigaku R-AXIS RAPID'
_diffrn_measurement_method \w
_diffrn_radiation_monochromator graphite
_diffrn_radiation_source 'fine-focus sealed tube'
_diffrn_radiation_type MoK\a
_diffrn_radiation_wavelength 0.71073
_diffrn_reflns_av_R_equivalents 0.033
_diffrn_reflns_av_sigmaI/netI 0.0698
_diffrn_reflns_limit_h_max 9
_diffrn_reflns_limit_h_min -9
_diffrn_reflns_limit_k_max 11
_diffrn_reflns_limit_k_min -11
_diffrn_reflns_limit_l_max 15
_diffrn_reflns_limit_l_min -15
_diffrn_reflns_number 7753
_diffrn_reflns_theta_full 27.47
_diffrn_reflns_theta_max 27.47
_diffrn_reflns_theta_min 3.08
_exptl_absorpt_coefficient_mu 1.309
_exptl_absorpt_correction_T_max 0.878
_exptl_absorpt_correction_T_min 0.672
_exptl_absorpt_correction_type multi-scan
_exptl_absorpt_process_details
;
    (ABSCOR; Higashi, 1995)
;
_exptl_crystal_colour colorless
_exptl_crystal_density_diffrn 1.822
_exptl_crystal_density_method 'not measured'
_exptl_crystal_description block
_exptl_crystal_F_000 432
_exptl_crystal_size_max 0.30
_exptl_crystal_size_mid 0.15
_exptl_crystal_size_min 0.10
_refine_diff_density_max 0.614
_refine_diff_density_min -1.283
_refine_ls_extinction_method none
_refine_ls_goodness_of_fit_ref 1.020
_refine_ls_hydrogen_treatment constr
_refine_ls_matrix_type full
_refine_ls_number_parameters 228
_refine_ls_number_reflns 3567
_refine_ls_number_restraints 0
_refine_ls_restrained_S_all 1.020
_refine_ls_R_factor_all 0.0665
_refine_ls_R_factor_gt 0.0504
_refine_ls_shift/su_max 0.002
_refine_ls_shift/su_mean 0.000
_refine_ls_structure_factor_coef Fsqd
_refine_ls_weighting_details ' w=1/[\s^2^(Fo^2^)+(0.0754P)^2^] where P=(Fo^2^+2Fc^2^)/3'
_refine_ls_weighting_scheme calc
_refine_ls_wR_factor_gt 0.1450
_refine_ls_wR_factor_ref 0.1533
_reflns_number_gt 2402
_reflns_number_total 3567
_reflns_threshold_expression I>2\s(I)
_cod_data_source_file fg1780.cif
_cod_data_source_block II
_cod_database_code 2014471

loop_
_symmetry_equiv_pos_as_xyz
'x, y, z'
'-x, -y, -z'

loop_
_atom_site_label
_atom_site_fract_x
_atom_site_fract_y
_atom_site_fract_z
_atom_site_U_iso_or_equiv
_atom_site_adp_type
_atom_site_calc_flag
_atom_site_refinement_flags
_atom_site_occupancy
_atom_site_disorder_assembly
_atom_site_disorder_group
_atom_site_type_symbol
Ag1 0.39227(5) 0.77082(4) 0.27238(4) 0.0583(2) Uani d . 1 . . Ag
O1 0.7839(5) 0.8451(4) 0.2814(3) 0.0560(10) Uani d . 1 . . O
O2 0.5810(4) 0.9525(4) 0.1610(3) 0.0530(9) Uani d . 1 . . O
O21 0.6521(4) 1.1868(4) -0.0185(3) 0.0538(9) Uani d . 1 . . O
H21 0.5887 1.1226 0.0320 0.065 Uiso calc R 1 . . H
O61 1.0975(5) 0.9485(5) 0.2350(3) 0.0539(9) Uani d . 1 . . O
H61 1.0108 0.9008 0.2760 0.065 Uiso calc R 1 . . H
N3 0.2798(6) 0.4296(4) 0.5126(3) 0.0466(10) Uani d . 1 . . N
H3 0.2744 0.3490 0.5738 0.056 Uiso calc R 1 . . H
N11 0.2361(5) 0.7001(4) 0.4604(3) 0.0412(9) Uani d . 1 . . N
N21 0.3765(5) 0.5133(5) 0.3060(4) 0.0442(10) Uani d . 1 . . N
C1 0.8659(6) 1.0629(5) 0.1166(4) 0.0334(10) Uani d . 1 . . C
C2 0.8178(6) 1.1811(5) 0.0155(4) 0.0384(10) Uani d . 1 . . C
C3 0.9351(7) 1.2925(6) -0.0495(5) 0.0508(13) Uani d . 1 . . C
H3A 0.9001 1.3703 -0.1141 0.061 Uiso calc R 1 . . H
C4 1.1044(7) 1.2905(6) -0.0201(5) 0.0550(14) Uani d . 1 . . C
H4 1.1833 1.3683 -0.0635 0.066 Uiso calc R 1 . . H
C5 1.1586(6) 1.1733(6) 0.0738(5) 0.0474(12) Uani d . 1 . . C
H5 1.2753 1.1705 0.0915 0.057 Uiso calc R 1 . . H
C6 1.0421(6) 1.0615(5) 0.1407(4) 0.0368(10) Uani d . 1 . . C
C7 0.7341(7) 0.9444(5) 0.1910(4) 0.0403(11) Uani d . 1 . . C
C12 0.2176(6) 0.5590(5) 0.5400(4) 0.0372(10) Uani d . 1 . . C
C13 0.1382(7) 0.5354(6) 0.6549(4) 0.0529(14) Uani d . 1 . . C
H13 0.1260 0.4368 0.7081 0.063 Uiso calc R 1 . . H
C14 0.0788(8) 0.6563(7) 0.6891(5) 0.0605(15) Uani d . 1 . . C
H14 0.0253 0.6418 0.7658 0.073 Uiso calc R 1 . . H
C15 0.0985(8) 0.8027(6) 0.6082(5) 0.0574(15) Uani d . 1 . . C
H15 0.0605 0.8883 0.6296 0.069 Uiso calc R 1 . . H
C16 0.1752(7) 0.8163(6) 0.4970(4) 0.0481(13) Uani d . 1 . . C
H16 0.1859 0.9141 0.4424 0.058 Uiso calc R 1 . . H
C22 0.3491(6) 0.3994(5) 0.4090(4) 0.0369(10) Uani d . 1 . . C
C23 0.3820(7) 0.2460(6) 0.4187(5) 0.0501(13) Uani d . 1 . . C
H23 0.3575 0.1699 0.4912 0.060 Uiso calc R 1 . . H
C24 0.4492(8) 0.2099(7) 0.3226(6) 0.0626(16) Uani d . 1 . . C
H24 0.4735 0.1084 0.3281 0.075 Uiso calc R 1 . . H
C25 0.4822(8) 0.3231(8) 0.2158(6) 0.0630(16) Uani d . 1 . . C
H25 0.5291 0.2996 0.1483 0.076 Uiso calc R 1 . . H
C26 0.4447(7) 0.4705(7) 0.2108(5) 0.0533(14) Uani d . 1 . . C
H26 0.4671 0.5465 0.1381 0.064 Uiso calc R 1 . . H

loop_
_atom_site_aniso_label
_atom_site_aniso_U_11
_atom_site_aniso_U_22
_atom_site_aniso_U_33
_atom_site_aniso_U_12
_atom_site_aniso_U_13
_atom_site_aniso_U_23
Ag1 0.0601(3) 0.0467(3) 0.0552(3) -0.0118(2) 0.0100(2) -0.0027(2)
O1 0.063(2) 0.047(2) 0.044(2) -0.0049(18) 0.0059(18) 0.0013(16)
O2 0.0394(19) 0.050(2) 0.061(2) -0.0119(15) 0.0042(17) -0.0072(17)
O21 0.0390(18) 0.061(2) 0.052(2) -0.0015(16) -0.0109(17) -0.0032(18)
O61 0.051(2) 0.065(2) 0.041(2) 0.0104(18) -0.0134(17) -0.0081(17)
N3 0.065(3) 0.033(2) 0.033(2) 0.0002(19) 0.0001(19) 0.0004(16)
N11 0.049(2) 0.036(2) 0.034(2) -0.0022(17) -0.0029(18) -0.0049(16)
N21 0.047(2) 0.043(2) 0.037(2) -0.0033(18) -0.0014(18) -0.0065(18)
C1 0.036(2) 0.036(2) 0.028(2) -0.0008(18) 0.0012(18) -0.0102(18)
C2 0.041(2) 0.040(3) 0.033(2) 0.003(2) -0.005(2) -0.0095(19)
C3 0.053(3) 0.048(3) 0.040(3) 0.000(2) -0.002(2) 0.001(2)
C4 0.049(3) 0.057(3) 0.049(3) -0.017(3) 0.006(3) -0.005(3)
C5 0.036(2) 0.063(3) 0.050(3) -0.004(2) -0.006(2) -0.025(3)
C6 0.039(2) 0.046(3) 0.027(2) 0.004(2) -0.0060(19) -0.0140(19)
C7 0.050(3) 0.032(2) 0.036(2) -0.003(2) 0.008(2) -0.0107(19)
C12 0.039(2) 0.037(2) 0.034(2) -0.0029(19) -0.005(2) -0.0080(19)
C13 0.073(4) 0.043(3) 0.033(3) -0.005(3) 0.009(3) -0.004(2)
C14 0.071(4) 0.066(4) 0.039(3) 0.000(3) 0.008(3) -0.014(3)
C15 0.075(4) 0.052(3) 0.051(3) 0.018(3) -0.016(3) -0.022(3)
C16 0.067(3) 0.033(3) 0.040(3) 0.005(2) -0.013(2) -0.004(2)
C22 0.037(2) 0.040(2) 0.033(2) -0.0028(19) -0.0058(19) -0.0088(19)
C23 0.060(3) 0.042(3) 0.047(3) -0.001(2) -0.006(3) -0.013(2)
C24 0.065(4) 0.061(4) 0.071(4) 0.002(3) -0.009(3) -0.033(3)
C25 0.059(4) 0.078(4) 0.063(4) 0.000(3) -0.001(3) -0.040(3)
C26 0.054(3) 0.069(4) 0.031(3) -0.002(3) -0.006(2) -0.009(2)

loop_
_atom_type_symbol
_atom_type_description
_atom_type_scat_dispersion_real
_atom_type_scat_dispersion_imag
_atom_type_scat_source
C C 0.0033 0.0016 'International Tables Vol C Tables 4.2.6.8 and 6.1.1.4'
H H 0.0000 0.0000 'International Tables Vol C Tables 4.2.6.8 and 6.1.1.4'
Ag Ag -0.8971 1.1015 'International Tables Vol C Tables 4.2.6.8 and 6.1.1.4'
N N 0.0061 0.0033 'International Tables Vol C Tables 4.2.6.8 and 6.1.1.4'
O O 0.0106 0.0060 'International Tables Vol C Tables 4.2.6.8 and 6.1.1.4'

loop_
_geom_angle_atom_site_label_1
_geom_angle_atom_site_label_2
_geom_angle_atom_site_label_3
_geom_angle_site_symmetry_3
_geom_angle
_geom_angle_publ_flag
O2 Ag1 N21 . 133.99(15) y
O2 Ag1 N11 . 138.13(16) y
N11 Ag1 N21 . 80.97(15) y
O2 Ag1 O61 1_455 95.21(16) y
N21 Ag1 O61 1_455 120.49(15) y
N11 Ag1 O61 1_455 78.52(14) y
C7 O2 Ag1 . 116.2(3) ?
C2 O21 H21 . 109.5 ?
C6 O61 H61 . 109.5 ?
C12 N3 C22 . 134.9(4) ?
C12 N3 H3 . 112.5 ?
C22 N3 H3 . 112.5 ?
C16 N11 C12 . 117.0(4) ?
C16 N11 Ag1 . 114.6(3) ?
C12 N11 Ag1 . 128.0(3) ?
C22 N21 C26 . 115.6(4) ?
C22 N21 Ag1 . 129.2(3) ?
C26 N21 Ag1 . 113.2(3) ?
C6 C1 C2 . 116.7(4) ?
C6 C1 C7 . 122.2(4) ?
C2 C1 C7 . 121.1(4) ?
O21 C2 C3 . 118.0(4) ?
O21 C2 C1 . 120.9(4) ?
C3 C2 C1 . 121.2(5) ?
C2 C3 C4 . 120.2(5) ?
C2 C3 H3A . 119.9 ?
C4 C3 H3A . 119.9 ?
C3 C4 C5 . 120.2(5) ?
C3 C4 H4 . 119.9 ?
C5 C4 H4 . 119.9 ?
C6 C5 C4 . 120.4(5) ?
C6 C5 H5 . 119.8 ?
C4 C5 H5 . 119.8 ?
C5 C6 O61 . 119.4(5) ?
C5 C6 C1 . 121.2(4) ?
O61 C6 C1 . 119.4(4) ?
O2 C7 O1 . 124.3(4) ?
O2 C7 C1 . 117.7(4) ?
O1 C7 C1 . 117.9(5) ?
N11 C12 N3 . 122.1(4) ?
N11 C12 C13 . 121.8(5) ?
N3 C12 C13 . 116.2(4) ?
C14 C13 C12 . 119.6(5) ?
C14 C13 H13 . 120.2 ?
C12 C13 H13 . 120.2 ?
C13 C14 C15 . 119.2(5) ?
C13 C14 H14 . 120.4 ?
C15 C14 H14 . 120.4 ?
C16 C15 C14 . 117.7(5) ?
C16 C15 H15 . 121.2 ?
C14 C15 H15 . 121.2 ?
N11 C16 C15 . 124.7(5) ?
N11 C16 H16 . 117.6 ?
C15 C16 H16 . 117.6 ?
N21 C22 N3 . 120.7(4) ?
N21 C22 C23 . 122.8(4) ?
N3 C22 C23 . 116.4(4) ?
C24 C23 C22 . 119.2(5) ?
C24 C23 H23 . 120.4 ?
C22 C23 H23 . 120.4 ?
C23 C24 C25 . 119.8(6) ?
C23 C24 H24 . 120.1 ?
C25 C24 H24 . 120.1 ?
C26 C25 C24 . 118.6(5) ?
C26 C25 H25 . 120.7 ?
C24 C25 H25 . 120.7 ?
N21 C26 C25 . 123.9(5) ?
N21 C26 H26 . 118.1 ?
C25 C26 H26 . 118.1 ?

loop_
_geom_bond_atom_site_label_1
_geom_bond_atom_site_label_2
_geom_bond_site_symmetry_2
_geom_bond_distance
_geom_bond_publ_flag
Ag1 N11 . 2.320(5) y
Ag1 N21 . 2.286(5) y
Ag1 O2 . 2.222(4) y
Ag1 O61 1_455 2.703(4) y
O1 C7 . 1.262(6) ?
O2 C7 . 1.247(6) ?
O21 C2 . 1.358(6) ?
O21 H21 . 0.82 ?
O61 C6 . 1.366(6) ?
O61 H61 . 0.82 ?
N3 C12 . 1.385(6) ?
N3 C22 . 1.396(6) ?
N3 H3 . 0.86 ?
N11 C16 . 1.327(6) ?
N11 C12 . 1.346(6) ?
N21 C22 . 1.342(6) ?
N21 C26 . 1.361(7) ?
C1 C6 . 1.396(7) ?
C1 C2 . 1.422(6) ?
C1 C7 . 1.496(6) ?
C2 C3 . 1.359(7) ?
C3 C4 . 1.367(8) ?
C3 H3A . 0.93 ?
C4 C5 . 1.378(8) ?
C4 H4 . 0.93 ?
C5 C6 . 1.364(7) ?
C5 H5 . 0.93 ?
C12 C13 . 1.388(7) ?
C13 C14 . 1.348(8) ?
C13 H13 . 0.93 ?
C14 C15 . 1.390(8) ?
C14 H14 . 0.93 ?
C15 C16 . 1.358(7) ?
C15 H15 . 0.93 ?
C16 H16 . 0.93 ?
C22 C23 . 1.396(7) ?
C23 C24 . 1.337(8) ?
C23 H23 . 0.93 ?
C24 C25 . 1.372(9) ?
C24 H24 . 0.93 ?
C25 C26 . 1.361(8) ?
C25 H25 . 0.93 ?
C26 H26 . 0.93 ?

loop_
_geom_hbond_atom_site_label_D
_geom_hbond_atom_site_label_H
_geom_hbond_atom_site_label_A
_geom_hbond_site_symmetry_A
_geom_hbond_distance_DH
_geom_hbond_distance_HA
_geom_hbond_distance_DA
_geom_hbond_angle_DHA
_geom_hbond_publ_flag
O21 H21 O2 . 0.82 1.81 2.538(6) 146.3 y
O61 H61 O1 . 0.82 1.80 2.525(6) 146.5 y
N3 H3 O1 2_666 0.86 2.08 2.927(6) 170.4 y
C25 H25 O21 1_545 0.93 2.60 3.519(8) 170.5 y

loop_
_geom_torsion_atom_site_label_1
_geom_torsion_atom_site_label_2
_geom_torsion_atom_site_label_3
_geom_torsion_atom_site_label_4
_geom_torsion_site_symmetry_1
_geom_torsion
N21 Ag1 O2 C7 . -67.5(4)
N11 Ag1 O2 C7 . 71.1(4)
O61 Ag1 O2 C7 1_455 149.7(4)
O2 Ag1 N11 C16 . 36.7(5)
N21 Ag1 N11 C16 . -172.1(4)
O61 Ag1 N11 C16 1_455 -48.2(4)
O2 Ag1 N11 C12 . -135.3(4)
N21 Ag1 N11 C12 . 15.9(4)
O61 Ag1 N11 C12 1_455 139.8(4)
O2 Ag1 N21 C22 . 132.2(4)
N11 Ag1 N21 C22 . -21.3(4)
O61 Ag1 N21 C22 1_455 -92.2(4)
O2 Ag1 N21 C26 . -31.2(4)
N11 Ag1 N21 C26 . 175.3(4)
O61 Ag1 N21 C26 1_455 104.5(4)
C6 C1 C2 O21 . 176.5(4)
C7 C1 C2 O21 . -2.1(7)
C6 C1 C2 C3 . -4.1(7)
C7 C1 C2 C3 . 177.3(5)
O21 C2 C3 C4 . -178.9(5)
C1 C2 C3 C4 . 1.7(8)
C2 C3 C4 C5 . 1.7(9)
C3 C4 C5 C6 . -2.4(8)
C4 C5 C6 O61 . -178.5(5)
C4 C5 C6 C1 . -0.3(8)
C2 C1 C6 C5 . 3.4(7)
C7 C1 C6 C5 . -178.0(4)
C2 C1 C6 O61 . -178.4(4)
C7 C1 C6 O61 . 0.2(7)
Ag1 O2 C7 O1 . -2.9(6)
Ag1 O2 C7 C1 . 178.7(3)
C6 C1 C7 O2 . -178.2(4)
C2 C1 C7 O2 . 0.4(7)
C6 C1 C7 O1 . 3.3(7)
C2 C1 C7 O1 . -178.1(4)
C16 N11 C12 N3 . -178.5(5)
Ag1 N11 C12 N3 . -6.7(7)
C16 N11 C12 C13 . 0.2(7)
Ag1 N11 C12 C13 . 172.0(4)
C22 N3 C12 N11 . -9.0(9)
C22 N3 C12 C13 . 172.2(5)
N11 C12 C13 C14 . -0.6(8)
N3 C12 C13 C14 . 178.2(5)
C12 C13 C14 C15 . -0.1(9)
C13 C14 C15 C16 . 1.0(9)
C12 N11 C16 C15 . 0.8(8)
Ag1 N11 C16 C15 . -172.1(5)
C14 C15 C16 N11 . -1.4(9)
C26 N21 C22 N3 . 179.9(5)
Ag1 N21 C22 N3 . 16.9(7)
C26 N21 C22 C23 . -2.1(7)
Ag1 N21 C22 C23 . -165.1(4)
C12 N3 C22 N21 . 3.8(8)
C12 N3 C22 C23 . -174.3(5)
N21 C22 C23 C24 . 2.2(8)
N3 C22 C23 C24 . -179.7(5)
C22 C23 C24 C25 . -1.0(9)
C23 C24 C25 C26 . -0.1(9)
C22 N21 C26 C25 . 0.9(8)
Ag1 N21 C26 C25 . 166.7(5)
C24 C25 C26 N21 . 0.2(9)
